data_8104111
loop_
_publ_author_name
'Doert, T.'
'Boettcher, P.'

_publ_section_title
;
 Crystal structure of antimony nonathallium hexatelluride, SbTl9Te6
;
_journal_name_full 'Zeitschrift fuer Kristallographie (149,1979-)'
_journal_page_first 96
_journal_page_last 96
_journal_volume 209
_journal_year 1994
_chemical_formula_sum 'Sb1.07 Te6 Tl8.93'
_chemical_name_systematic 'Sb1.07 Tl8.93 Te6'
_space_group_IT_number 87
_symmetry_space_group_name_Hall '-I 4'
_symmetry_space_group_name_H-M 'I 4/m'
_cell_angle_alpha 90
_cell_angle_beta 90
_cell_angle_gamma 90
_cell_formula_units_Z 2
_cell_length_a 8.828
_cell_length_b 8.828
_cell_length_c 13.001
_cell_volume 1013.215
_citation_journal_id_ASTM ZEKRDZ
_cod_data_source_file Doert_ZEKRDZ_1994_1594.cif
_cod_data_source_block Sb1.07Te6Tl8.93
_cod_database_code 8104111

loop_
_symmetry_equiv_pos_as_xyz
x,y,z
-y,x,z
-x,-y,z
y,-x,z
-x,-y,-z
y,-x,-z
x,y,-z
-y,x,-z
x+1/2,y+1/2,z+1/2
-y+1/2,x+1/2,z+1/2
-x+1/2,-y+1/2,z+1/2
y+1/2,-x+1/2,z+1/2
-x+1/2,-y+1/2,-z+1/2
y+1/2,-x+1/2,-z+1/2
x+1/2,y+1/2,-z+1/2
-y+1/2,x+1/2,-z+1/2

loop_
_atom_site_label
_atom_site_type_symbol
_atom_site_fract_x
_atom_site_fract_y
_atom_site_fract_z
_atom_site_occupancy
_atom_site_U_iso_or_equiv
Sb2 Sb+3 0 0 0.5 0.21 0.0
Te2 Te-2 0.15654 0.32949 0 1 0.0
Sb1 Sb+3 0 0 0 0.86 0.0
Tl3 Tl+1 0.35592 0.14881 0.15958 1 0.0
Tl2 Tl+1 0 0 0.5 0.79 0.0
Te1 Te-2 0 0 0.24311 1 0.0
Tl1 Tl+1 0 0 0 0.14 0.0
